data_4514603
loop_
_publ_author_name
'Zhao, Na'
'Li, Pengfei'
'Zhuang, Jiabao'
'Liu, Yanyan'
'Xiao, Yuxin'
'Qin, Ruilin'
'Li, Nan'

_publ_section_title
;
 Aggregation-Induced Emission Luminogens with the Capability of Wide Color
 Tuning, Mitochondrial and Bacterial Imaging, and Photodynamic Anticancer
 and Antibacterial Therapy.
;
_journal_issue 12
_journal_name_full 'ACS applied materials &amp; interfaces'
_journal_page_first 11227
_journal_page_last 11237
_journal_paper_doi 10.1021/acsami.9b01655
_journal_volume 11
_journal_year 2019
_chemical_formula_sum 'C42 H32 F18 N6 P2'
_chemical_formula_weight 1024.68
_space_group_IT_number 2
_space_group_name_Hall '-P 1'
_space_group_name_H-M_alt 'P -1'
_symmetry_cell_setting triclinic
_symmetry_space_group_name_Hall '-P 1'
_symmetry_space_group_name_H-M 'P -1'
_atom_sites_solution_hydrogens geom
_atom_sites_solution_primary direct
_atom_sites_solution_secondary difmap
_audit_creation_method SHELXL-97
_cell_angle_alpha 81.3080(10)
_cell_angle_beta 87.400(2)
_cell_angle_gamma 85.060(2)
_cell_formula_units_Z 1
_cell_length_a 8.2050(8)
_cell_length_b 9.0601(9)
_cell_length_c 15.7179(13)
_cell_measurement_reflns_used 714
_cell_measurement_temperature 298(2)
_cell_measurement_theta_max 25.87
_cell_measurement_theta_min 2.282
_cell_volume 1150.11(19)
_computing_cell_refinement 'Bruker SMART'
_computing_data_collection 'Bruker SMART'
_computing_data_reduction 'Bruker SAINT'
_computing_molecular_graphics 'Bruker SHELXTL'
_computing_publication_material 'Bruker SHELXTL'
_computing_structure_refinement 'SHELXL-97 (Sheldrick, 1997)'
_computing_structure_solution 'SHELXS-97 (Sheldrick, 1990)'
_diffrn_ambient_temperature 298(2)
_diffrn_measured_fraction_theta_full 0.978
_diffrn_measured_fraction_theta_max 0.978
_diffrn_measurement_device_type 'CCD area detector'
_diffrn_measurement_method 'phi and omega scans'
_diffrn_radiation_monochromator graphite
_diffrn_radiation_source 'fine-focus sealed tube'
_diffrn_radiation_type MoK\a
_diffrn_radiation_wavelength 0.71073
_diffrn_reflns_av_R_equivalents 0.0734
_diffrn_reflns_av_sigmaI/netI 0.1403
_diffrn_reflns_limit_h_max 9
_diffrn_reflns_limit_h_min -9
_diffrn_reflns_limit_k_max 10
_diffrn_reflns_limit_k_min -8
_diffrn_reflns_limit_l_max 18
_diffrn_reflns_limit_l_min -18
_diffrn_reflns_number 5841
_diffrn_reflns_theta_full 25.02
_diffrn_reflns_theta_max 25.02
_diffrn_reflns_theta_min 2.28
_exptl_absorpt_coefficient_mu 0.206
_exptl_absorpt_correction_T_max 0.9898
_exptl_absorpt_correction_T_min 0.9777
_exptl_absorpt_correction_type multi-scan
_exptl_absorpt_process_details sadabs
_exptl_crystal_density_diffrn 1.479
_exptl_crystal_density_method 'not measured'
_exptl_crystal_description block
_exptl_crystal_F_000 518
_exptl_crystal_size_max 0.11
_exptl_crystal_size_mid 0.10
_exptl_crystal_size_min 0.05
_refine_diff_density_max 0.259
_refine_diff_density_min -0.243
_refine_diff_density_rms 0.063
_refine_ls_extinction_method none
_refine_ls_goodness_of_fit_ref 1.087
_refine_ls_hydrogen_treatment constr
_refine_ls_matrix_type full
_refine_ls_number_parameters 392
_refine_ls_number_reflns 3970
_refine_ls_number_restraints 0
_refine_ls_restrained_S_all 1.087
_refine_ls_R_factor_all 0.1895
_refine_ls_R_factor_gt 0.0828
_refine_ls_shift/su_max 0.001
_refine_ls_shift/su_mean 0.000
_refine_ls_structure_factor_coef Fsqd
_refine_ls_weighting_details 'calc w=1/[\s^2^(Fo^2^)+(0.0473P)^2^+0.0000P] where P=(Fo^2^+2Fc^2^)/3'
_refine_ls_weighting_scheme calc
_refine_ls_wR_factor_gt 0.1690
_refine_ls_wR_factor_ref 0.1894
_reflns_number_gt 1508
_reflns_number_total 3970
_reflns_threshold_expression >2sigma(I)
_cod_data_source_file am9b01655_si_002.cif
_cod_data_source_block 170308a
_cod_depositor_comments
;
The following automatic conversions were performed:

'_symmetry_cell_setting' value 'Triclinic' changed to 'triclinic'
according to
/home/data/users/saulius/crontab/automatic-downloads/current/ACS/lib/dictionaries/cif_core.dic
dictionary named 'cif_core.dic' version 2.4.2 from 2011-04-26.

Automatic conversion script
Id: cif_fix_values 4973 2017-02-22 13:04:09Z antanas 
;
_cod_original_sg_symbol_H-M P-1
_cod_database_code 4514603

loop_
_symmetry_equiv_pos_as_xyz
'x, y, z'
'-x, -y, -z'

loop_
_atom_site_label
_atom_site_type_symbol
_atom_site_fract_x
_atom_site_fract_y
_atom_site_fract_z
_atom_site_U_iso_or_equiv
_atom_site_adp_type
_atom_site_occupancy
_atom_site_symmetry_multiplicity
_atom_site_calc_flag
_atom_site_refinement_flags
_atom_site_disorder_assembly
_atom_site_disorder_group
F1 F -0.316(11) 0.244(4) 0.381(7) 0.094(10) Uani 0.6(3) 1 d P A 1
F2 F -0.205(5) 0.015(6) 0.414(8) 0.083(13) Uani 0.6(3) 1 d P A 1
F3 F -0.325(8) 0.121(12) 0.512(4) 0.091(13) Uani 0.6(3) 1 d P A 1
F4 F 1.0111(12) -0.0518(12) 0.8036(13) 0.124(5) Uani 0.72(4) 1 d P B 1
F5 F 0.7517(14) 0.2242(14) 0.8155(14) 0.127(6) Uani 0.72(4) 1 d P B 1
F6 F 0.7599(15) -0.019(3) 0.8633(7) 0.113(4) Uani 0.72(4) 1 d P B 1
F7 F 0.7989(18) 0.070(2) 0.7216(8) 0.104(5) Uani 0.72(4) 1 d P B 1
F8 F 1.0076(18) 0.195(2) 0.7549(8) 0.126(6) Uani 0.72(4) 1 d P B 1
F9 F 0.9605(15) 0.110(3) 0.8949(10) 0.123(6) Uani 0.72(4) 1 d P B 1
F1' F -0.342(6) 0.229(9) 0.416(13) 0.08(2) Uani 0.4(3) 1 d P A 2
F2' F -0.195(8) 0.044(13) 0.382(9) 0.079(12) Uani 0.4(3) 1 d P A 2
F3' F -0.286(15) 0.06(2) 0.515(6) 0.10(2) Uani 0.4(3) 1 d P A 2
F4' F 0.967(4) -0.043(4) 0.864(4) 0.144(14) Uani 0.28(4) 1 d P B 2
F5' F 0.799(3) 0.240(3) 0.752(3) 0.123(12) Uani 0.28(4) 1 d P B 2
F6' F 0.732(3) 0.083(6) 0.8635(15) 0.093(11) Uani 0.28(4) 1 d P B 2
F7' F 0.818(4) -0.016(6) 0.747(3) 0.106(12) Uani 0.28(4) 1 d P B 2
F8' F 1.032(3) 0.088(7) 0.7452(18) 0.121(14) Uani 0.28(4) 1 d P B 2
F9' F 0.955(4) 0.196(5) 0.862(3) 0.108(11) Uani 0.28(4) 1 d P B 2
N1 N 0.3445(6) -0.1161(6) 0.9037(3) 0.0655(14) Uani 1 1 d . . .
N2 N 0.4519(8) 0.5112(6) 0.7862(4) 0.103(2) Uani 1 1 d . . .
N3 N 0.7554(14) 0.6213(11) 0.9761(6) 0.192(5) Uani 1 1 d . . .
P1 P 0.8834(3) 0.0887(3) 0.80631(14) 0.0875(7) Uani 1 1 d . . .
C1 C 0.3168(7) 0.0218(8) 0.9277(4) 0.0646(17) Uani 1 1 d . . .
H1 H 0.2801 0.0310 0.9837 0.078 Uiso 1 1 calc R . .
C2 C 0.3422(7) 0.1468(6) 0.8705(4) 0.0577(16) Uani 1 1 d . . .
H2 H 0.3234 0.2407 0.8878 0.069 Uiso 1 1 calc R . .
C3 C 0.3953(6) 0.1361(6) 0.7875(3) 0.0484(14) Uani 1 1 d . . .
C4 C 0.4247(7) -0.0065(6) 0.7642(4) 0.0569(16) Uani 1 1 d . . .
H4 H 0.4624 -0.0187 0.7089 0.068 Uiso 1 1 calc R . .
C5 C 0.3968(7) -0.1281(7) 0.8245(4) 0.0651(17) Uani 1 1 d . . .
H5 H 0.4157 -0.2232 0.8089 0.078 Uiso 1 1 calc R . .
C6 C 0.4399(8) 0.4067(7) 0.7563(4) 0.0654(18) Uani 1 1 d . . .
C7 C 0.4187(7) 0.2699(6) 0.7225(4) 0.0521(15) Uani 1 1 d . . .
C8 C 0.4146(6) 0.2709(6) 0.6377(3) 0.0513(14) Uani 1 1 d . . .
H8 H 0.3839 0.1838 0.6204 0.062 Uiso 1 1 calc R . .
C9 C 0.4523(7) 0.3918(6) 0.5681(3) 0.0512(14) Uani 1 1 d . . .
C10 C 0.3604(7) 0.4207(6) 0.4911(3) 0.0522(15) Uani 1 1 d . . .
C11 C 0.4122(6) 0.5275(6) 0.4248(3) 0.0504(14) Uani 1 1 d . . .
H11 H 0.3550 0.5460 0.3740 0.060 Uiso 1 1 calc R . .
C12 C 0.2141(7) 0.3438(6) 0.4813(4) 0.0501(14) Uani 1 1 d . . .
C13 C 0.0917(7) 0.3270(6) 0.5455(3) 0.0551(15) Uani 1 1 d . . .
H13 H 0.1044 0.3620 0.5973 0.066 Uiso 1 1 calc R . .
C14 C -0.0476(7) 0.2593(6) 0.5336(4) 0.0589(16) Uani 1 1 d . . .
H14 H -0.1268 0.2481 0.5778 0.071 Uiso 1 1 calc R . .
C15 C -0.0716(8) 0.2083(6) 0.4581(4) 0.0613(16) Uani 1 1 d . A .
C16 C 0.0491(8) 0.2226(6) 0.3929(4) 0.0670(18) Uani 1 1 d . . .
H16 H 0.0353 0.1870 0.3415 0.080 Uiso 1 1 calc R . .
C17 C 0.1889(7) 0.2896(6) 0.4048(4) 0.0650(17) Uani 1 1 d . . .
H17 H 0.2687 0.2990 0.3608 0.078 Uiso 1 1 calc R . .
C18 C -0.2243(10) 0.1442(9) 0.4414(5) 0.0716(19) Uani 1 1 d . . .
C19 C 0.3107(9) -0.2497(7) 0.9668(4) 0.105(3) Uani 1 1 d . . .
H19A H 0.2027 -0.2774 0.9590 0.158 Uiso 1 1 calc R . .
H19B H 0.3181 -0.2270 1.0241 0.158 Uiso 1 1 calc R . .
H19C H 0.3895 -0.3311 0.9581 0.158 Uiso 1 1 calc R . .
C20 C 0.8256(15) 0.5985(11) 0.9180(8) 0.140(4) Uani 1 1 d . . .
C21 C 0.9118(14) 0.5643(11) 0.8473(6) 0.180(5) Uani 1 1 d . . .
H21A H 0.9922 0.4827 0.8638 0.270 Uiso 1 1 calc R . .
H21B H 0.9656 0.6501 0.8203 0.270 Uiso 1 1 calc R . .
H21C H 0.8390 0.5357 0.8077 0.270 Uiso 1 1 calc R . .

loop_
_atom_site_aniso_label
_atom_site_aniso_U_11
_atom_site_aniso_U_22
_atom_site_aniso_U_33
_atom_site_aniso_U_23
_atom_site_aniso_U_13
_atom_site_aniso_U_12
F1 0.085(17) 0.078(9) 0.11(2) 0.015(12) -0.042(15) -0.009(9)
F2 0.080(8) 0.046(12) 0.13(4) -0.018(15) -0.016(15) -0.017(7)
F3 0.071(14) 0.07(3) 0.133(16) -0.014(18) 0.007(11) -0.027(15)
F4 0.105(7) 0.134(8) 0.127(12) -0.021(8) 0.002(7) 0.019(5)
F5 0.102(7) 0.141(9) 0.140(15) -0.036(9) -0.020(8) 0.015(6)
F6 0.096(7) 0.135(11) 0.101(6) 0.014(7) -0.002(4) -0.028(8)
F7 0.093(6) 0.144(14) 0.073(6) -0.004(7) -0.010(4) -0.024(8)
F8 0.104(8) 0.151(12) 0.122(9) 0.009(8) -0.004(6) -0.054(8)
F9 0.087(5) 0.19(2) 0.097(9) -0.035(9) -0.015(5) -0.006(9)
F1' 0.055(14) 0.058(19) 0.13(5) 0.00(2) -0.018(19) 0.002(11)
F2' 0.084(11) 0.06(2) 0.10(3) -0.02(2) -0.014(17) -0.026(14)
F3' 0.08(2) 0.07(4) 0.132(18) 0.01(2) -0.010(17) -0.03(3)
F4' 0.14(2) 0.15(2) 0.14(3) 0.00(2) -0.01(2) 0.002(17)
F5' 0.106(17) 0.14(2) 0.11(3) 0.009(16) -0.001(15) 0.018(12)
F6' 0.073(13) 0.13(3) 0.076(11) -0.003(18) 0.003(9) -0.016(18)
F7' 0.092(14) 0.13(3) 0.10(3) -0.053(19) -0.012(15) -0.006(19)
F8' 0.085(13) 0.17(4) 0.109(16) -0.02(2) 0.008(10) 0.004(19)
F9' 0.096(14) 0.12(2) 0.11(3) -0.021(16) -0.022(15) -0.024(16)
N1 0.079(4) 0.053(4) 0.063(4) -0.001(3) 0.009(3) -0.013(3)
N2 0.162(6) 0.061(4) 0.092(5) -0.027(3) 0.007(4) -0.023(4)
N3 0.272(13) 0.150(8) 0.160(9) -0.041(7) 0.059(8) -0.051(8)
P1 0.0589(13) 0.131(2) 0.0712(15) -0.0136(16) -0.0019(12) -0.0031(16)
C1 0.079(5) 0.062(5) 0.051(4) -0.005(4) 0.006(3) -0.006(4)
C2 0.066(4) 0.048(4) 0.059(4) -0.010(3) -0.001(3) -0.005(3)
C3 0.050(4) 0.049(4) 0.048(4) -0.007(3) 0.003(3) -0.010(3)
C4 0.069(4) 0.049(4) 0.055(4) -0.010(3) 0.002(3) -0.014(3)
C5 0.075(5) 0.054(4) 0.067(4) -0.012(4) 0.003(4) -0.012(3)
C6 0.093(5) 0.044(4) 0.060(4) -0.006(3) 0.007(3) -0.014(4)
C7 0.062(4) 0.042(4) 0.053(4) -0.005(3) -0.003(3) -0.009(3)
C8 0.059(4) 0.040(4) 0.056(4) -0.005(3) -0.001(3) -0.015(3)
C9 0.060(4) 0.043(4) 0.050(4) -0.004(3) 0.005(3) -0.013(3)
C10 0.058(4) 0.047(4) 0.052(4) -0.008(3) 0.002(3) -0.014(3)
C11 0.057(4) 0.048(4) 0.047(3) -0.004(3) -0.002(3) -0.013(3)
C12 0.060(4) 0.041(3) 0.051(4) -0.005(3) -0.002(3) -0.012(3)
C13 0.064(4) 0.047(4) 0.054(4) -0.007(3) -0.007(3) -0.007(3)
C14 0.059(4) 0.049(4) 0.068(4) -0.002(3) -0.006(3) -0.014(3)
C15 0.061(4) 0.045(4) 0.077(5) -0.003(3) -0.012(4) -0.007(3)
C16 0.078(5) 0.055(4) 0.073(5) -0.016(3) -0.012(4) -0.018(4)
C17 0.075(5) 0.060(4) 0.063(4) -0.012(3) 0.002(3) -0.020(3)
C18 0.072(6) 0.051(6) 0.092(7) -0.007(5) -0.012(5) -0.008(5)
C19 0.152(7) 0.059(5) 0.094(5) 0.027(4) 0.012(5) -0.025(5)
C20 0.195(12) 0.120(8) 0.108(9) -0.023(7) 0.040(8) -0.038(7)
C21 0.244(14) 0.170(10) 0.131(9) -0.027(8) 0.033(9) -0.066(9)

loop_
_atom_type_symbol
_atom_type_description
_atom_type_scat_dispersion_real
_atom_type_scat_dispersion_imag
_atom_type_scat_source
C C 0.0033 0.0016 'International Tables Vol C Tables 4.2.6.8 and 6.1.1.4'
H H 0.0000 0.0000 'International Tables Vol C Tables 4.2.6.8 and 6.1.1.4'
N N 0.0061 0.0033 'International Tables Vol C Tables 4.2.6.8 and 6.1.1.4'
F F 0.0171 0.0103 'International Tables Vol C Tables 4.2.6.8 and 6.1.1.4'
P P 0.1023 0.0942 'International Tables Vol C Tables 4.2.6.8 and 6.1.1.4'

loop_
_geom_angle_atom_site_label_1
_geom_angle_atom_site_label_2
_geom_angle_atom_site_label_3
_geom_angle
_geom_angle_site_symmetry_1
_geom_angle_site_symmetry_3
C5 N1 C1 119.4(5) . .
C5 N1 C19 121.5(5) . .
C1 N1 C19 119.1(5) . .
F6' P1 F8' 176.5(16) . .
F6' P1 F4' 90.9(15) . .
F8' P1 F4' 89.3(15) . .
F6' P1 F7' 92.6(16) . .
F8' P1 F7' 83.9(19) . .
F4' P1 F7' 92.4(17) . .
F6' P1 F7 96.6(10) . .
F8' P1 F7 80.4(13) . .
F4' P1 F7 122.5(16) . .
F7' P1 F7 30.6(15) . .
F6' P1 F9' 89.9(17) . .
F8' P1 F9' 94(2) . .
F4' P1 F9' 88.6(14) . .
F7' P1 F9' 177.2(16) . .
F7 P1 F9' 148.0(13) . .
F6' P1 F8 144.7(14) . .
F8' P1 F8 37.8(15) . .
F4' P1 F8 113.2(12) . .
F7' P1 F8 110.8(15) . .
F7 P1 F8 91.7(6) . .
F9' P1 F8 66.4(12) . .
F6' P1 F4 122.4(16) . .
F8' P1 F4 56.5(16) . .
F4' P1 F4 38.2(17) . .
F7' P1 F4 71.3(15) . .
F7 P1 F4 94.7(6) . .
F9' P1 F4 108.1(14) . .
F8 P1 F4 90.9(6) . .
F6' P1 F5 54.0(13) . .
F8' P1 F5 127.3(17) . .
F4' P1 F5 137.9(19) . .
F7' P1 F5 109.6(15) . .
F7 P1 F5 87.6(6) . .
F9' P1 F5 71.1(15) . .
F8 P1 F5 92.3(7) . .
F4 P1 F5 176.0(7) . .
F6' P1 F9 80.5(10) . .
F8' P1 F9 102.5(12) . .
F4' P1 F9 58.8(14) . .
F7' P1 F9 150.0(15) . .
F7 P1 F9 177.0(8) . .
F9' P1 F9 31.7(10) . .
F8 P1 F9 90.1(7) . .
F4 P1 F9 87.7(6) . .
F5 P1 F9 89.9(6) . .
F6' P1 F6 34.5(13) . .
F8' P1 F6 143.2(18) . .
F4' P1 F6 65.3(12) . .
F7' P1 F6 71.8(15) . .
F7 P1 F6 91.1(6) . .
F9' P1 F6 110.9(13) . .
F8 P1 F6 177.2(6) . .
F4 P1 F6 89.1(6) . .
F5 P1 F6 87.6(5) . .
F9 P1 F6 87.1(8) . .
F6' P1 F5' 88.0(12) . .
F8' P1 F5' 92.2(14) . .
F4' P1 F5' 174.1(17) . .
F7' P1 F5' 93.4(14) . .
F7 P1 F5' 63.4(11) . .
F9' P1 F5' 85.7(15) . .
F8 P1 F5' 65.3(9) . .
F4 P1 F5' 145.6(14) . .
F5 P1 F5' 38.3(10) . .
F9 P1 F5' 115.3(12) . .
F6 P1 F5' 115.9(9) . .
N1 C1 C2 120.4(5) . .
N1 C1 H1 119.8 . .
C2 C1 H1 119.8 . .
C1 C2 C3 120.8(5) . .
C1 C2 H2 119.6 . .
C3 C2 H2 119.6 . .
C2 C3 C4 117.9(5) . .
C2 C3 C7 122.3(5) . .
C4 C3 C7 119.8(5) . .
C5 C4 C3 118.7(5) . .
C5 C4 H4 120.7 . .
C3 C4 H4 120.7 . .
N1 C5 C4 122.7(6) . .
N1 C5 H5 118.6 . .
C4 C5 H5 118.6 . .
N2 C6 C7 176.7(7) . .
C8 C7 C6 120.1(5) . .
C8 C7 C3 124.0(5) . .
C6 C7 C3 115.8(5) . .
C7 C8 C9 128.4(5) . .
C7 C8 H8 115.8 . .
C9 C8 H8 115.8 . .
C11 C9 C10 119.9(5) 2_666 .
C11 C9 C8 118.7(5) 2_666 .
C10 C9 C8 121.2(5) . .
C11 C10 C9 118.0(5) . .
C11 C10 C12 119.7(5) . .
C9 C10 C12 122.2(5) . .
C10 C11 C9 122.1(5) . 2_666
C10 C11 H11 119.0 . .
C9 C11 H11 119.0 2_666 .
C13 C12 C17 117.2(5) . .
C13 C12 C10 122.1(5) . .
C17 C12 C10 120.7(5) . .
C14 C13 C12 121.1(5) . .
C14 C13 H13 119.5 . .
C12 C13 H13 119.5 . .
C15 C14 C13 121.2(6) . .
C15 C14 H14 119.4 . .
C13 C14 H14 119.4 . .
C14 C15 C16 119.1(6) . .
C14 C15 C18 122.4(6) . .
C16 C15 C18 118.5(6) . .
C17 C16 C15 119.8(6) . .
C17 C16 H16 120.1 . .
C15 C16 H16 120.1 . .
C16 C17 C12 121.6(6) . .
C16 C17 H17 119.2 . .
C12 C17 H17 119.2 . .
F1' C18 F2 118(3) . .
F1' C18 F3 81(4) . .
F2 C18 F3 105(2) . .
F1' C18 F3' 103(3) . .
F2 C18 F3' 84(3) . .
F3 C18 F3' 25(4) . .
F1' C18 F2' 106(4) . .
F2 C18 F2' 23(2) . .
F3 C18 F2' 124(3) . .
F3' C18 F2' 106(3) . .
F1' C18 F1 24(4) . .
F2 C18 F1 108(3) . .
F3 C18 F1 104.9(16) . .
F3' C18 F1 126(2) . .
F2' C18 F1 91(3) . .
F1' C18 C15 119(3) . .
F2 C18 C15 115.1(19) . .
F3 C18 C15 113.2(18) . .
F3' C18 C15 111(2) . .
F2' C18 C15 110(3) . .
F1 C18 C15 110(3) . .
N1 C19 H19A 109.5 . .
N1 C19 H19B 109.5 . .
H19A C19 H19B 109.5 . .
N1 C19 H19C 109.5 . .
H19A C19 H19C 109.5 . .
H19B C19 H19C 109.5 . .
N3 C20 C21 177.7(12) . .
C20 C21 H21A 109.5 . .
C20 C21 H21B 109.5 . .
H21A C21 H21B 109.5 . .
C20 C21 H21C 109.5 . .
H21A C21 H21C 109.5 . .
H21B C21 H21C 109.5 . .

loop_
_geom_bond_atom_site_label_1
_geom_bond_atom_site_label_2
_geom_bond_distance
_geom_bond_site_symmetry_2
F1 C18 1.40(4) .
F2 C18 1.30(4) .
F3 C18 1.35(4) .
F4 P1 1.582(10) .
F5 P1 1.584(9) .
F6 P1 1.612(13) .
F7 P1 1.567(13) .
F8 P1 1.574(10) .
F9 P1 1.600(13) .
F1' C18 1.23(9) .
F2' C18 1.39(7) .
F3' C18 1.38(6) .
F4' P1 1.52(3) .
F5' P1 1.62(2) .
F6' P1 1.50(2) .
F7' P1 1.57(3) .
F8' P1 1.52(2) .
F9' P1 1.57(3) .
N1 C5 1.315(6) .
N1 C1 1.357(7) .
N1 C19 1.482(6) .
N2 C6 1.132(6) .
N3 C20 1.094(10) .
C1 C2 1.360(7) .
C1 H1 0.9300 .
C2 C3 1.371(6) .
C2 H2 0.9300 .
C3 C4 1.393(7) .
C3 C7 1.483(7) .
C4 C5 1.368(7) .
C4 H4 0.9300 .
C5 H5 0.9300 .
C6 C7 1.446(8) .
C7 C8 1.333(6) .
C8 C9 1.470(7) .
C8 H8 0.9300 .
C9 C11 1.400(7) 2_666
C9 C10 1.433(7) .
C10 C11 1.389(6) .
C10 C12 1.464(7) .
C11 C9 1.400(7) 2_666
C11 H11 0.9300 .
C12 C13 1.392(7) .
C12 C17 1.396(7) .
C13 C14 1.376(7) .
C13 H13 0.9300 .
C14 C15 1.365(7) .
C14 H14 0.9300 .
C15 C16 1.392(7) .
C15 C18 1.476(8) .
C16 C17 1.376(7) .
C16 H16 0.9300 .
C17 H17 0.9300 .
C19 H19A 0.9600 .
C19 H19B 0.9600 .
C19 H19C 0.9600 .
C20 C21 1.351(11) .
C21 H21A 0.9600 .
C21 H21B 0.9600 .
C21 H21C 0.9600 .

loop_
_geom_torsion_atom_site_label_1
_geom_torsion_atom_site_label_2
_geom_torsion_atom_site_label_3
_geom_torsion_atom_site_label_4
_geom_torsion
_geom_torsion_site_symmetry_1
_geom_torsion_site_symmetry_4
C5 N1 C1 C2 0.2(9) . .
C19 N1 C1 C2 -178.1(6) . .
N1 C1 C2 C3 0.4(9) . .
C1 C2 C3 C4 -1.0(8) . .
C1 C2 C3 C7 177.8(5) . .
C2 C3 C4 C5 1.0(8) . .
C7 C3 C4 C5 -177.8(5) . .
C1 N1 C5 C4 -0.2(9) . .
C19 N1 C5 C4 178.1(6) . .
C3 C4 C5 N1 -0.5(9) . .
N2 C6 C7 C8 148(13) . .
N2 C6 C7 C3 -30(13) . .
C2 C3 C7 C8 -156.0(5) . .
C4 C3 C7 C8 22.7(8) . .
C2 C3 C7 C6 21.2(8) . .
C4 C3 C7 C6 -160.0(5) . .
C6 C7 C8 C9 9.6(9) . .
C3 C7 C8 C9 -173.3(5) . .
C7 C8 C9 C11 42.0(8) . 2_666
C7 C8 C9 C10 -142.6(6) . .
C11 C9 C10 C11 1.2(8) 2_666 .
C8 C9 C10 C11 -174.2(5) . .
C11 C9 C10 C12 -177.7(5) 2_666 .
C8 C9 C10 C12 6.9(8) . .
C9 C10 C11 C9 -1.3(9) . 2_666
C12 C10 C11 C9 177.7(5) . 2_666
C11 C10 C12 C13 -132.9(5) . .
C9 C10 C12 C13 46.0(8) . .
C11 C10 C12 C17 44.4(7) . .
C9 C10 C12 C17 -136.7(5) . .
C17 C12 C13 C14 0.1(8) . .
C10 C12 C13 C14 177.5(5) . .
C12 C13 C14 C15 -0.9(8) . .
C13 C14 C15 C16 1.3(8) . .
C13 C14 C15 C18 -175.9(6) . .
C14 C15 C16 C17 -1.0(8) . .
C18 C15 C16 C17 176.4(6) . .
C15 C16 C17 C12 0.2(9) . .
C13 C12 C17 C16 0.2(8) . .
C10 C12 C17 C16 -177.2(5) . .
C14 C15 C18 F1' 83(10) . .
C16 C15 C18 F1' -94(10) . .
C14 C15 C18 F2 -129(6) . .
C16 C15 C18 F2 53(6) . .
C14 C15 C18 F3 -9(6) . .
C16 C15 C18 F3 174(6) . .
C14 C15 C18 F3' -36(10) . .
C16 C15 C18 F3' 146(10) . .
C14 C15 C18 F2' -154(7) . .
C16 C15 C18 F2' 29(7) . .
C14 C15 C18 F1 108(5) . .
C16 C15 C18 F1 -69(5) . .
